data_7228781
loop_
_publ_author_name
'Krueger, Erika L.'
'Sinha, Abhijeet S.'
'Desper, John'
'Aaker\"oy, Christer B.'

_publ_section_title
;
 Exploring binding preferences in co-crystals of conformationally flexible
 multitopic ligands
;
_journal_name_full CrystEngComm
_journal_paper_doi 10.1039/C7CE01177F
_journal_year 2017
_chemical_formula_moiety
;
(C12 H10 N4 O)2 (C9 H16 O4) (H2 O)2
;
_chemical_formula_sum 'C33 H40 N8 O8'
_chemical_formula_weight 676.73
_chemical_name_systematic
;
EK-D-Azl [(4-pyridyl)-CONH-N=CH-(2-pyridyl)]2, HOOC-(CH2)7-COOH dihydrate
;
_space_group_IT_number 14
_symmetry_cell_setting monoclinic
_symmetry_space_group_name_Hall '-P 2ybc'
_symmetry_space_group_name_H-M 'P 1 21/c 1'
_atom_sites_solution_hydrogens geom
_atom_sites_solution_primary direct
_atom_sites_solution_secondary difmap
_audit_creation_method SHELXL-97
_audit_update_record
;
2016-05-09 deposited with the CCDC.
2017-07-18 downloaded from the CCDC.
;
_cell_angle_alpha 90.00
_cell_angle_beta 92.978(8)
_cell_angle_gamma 90.00
_cell_formula_units_Z 4
_cell_length_a 36.802(8)
_cell_length_b 7.2815(14)
_cell_length_c 12.533(3)
_cell_measurement_reflns_used 9883
_cell_measurement_temperature 120(2)
_cell_measurement_theta_max 31.41
_cell_measurement_theta_min 2.77
_cell_volume 3354.0(13)
_computing_cell_refinement 'Bruker SAINT'
_computing_data_collection 'Bruker APEX2'
_computing_data_reduction 'Bruker SAINT'
_computing_molecular_graphics 'Bruker SHELXTL'
_computing_publication_material 'Bruker SHELXTL'
_computing_structure_refinement 'SHELXL-97 (Sheldrick, 2008)'
_computing_structure_solution 'SHELXS-97 (Sheldrick, 2008)'
_diffrn_ambient_temperature 120(2)
_diffrn_measured_fraction_theta_full 0.978
_diffrn_measured_fraction_theta_max 0.978
_diffrn_measurement_device_type 'Bruker APEX-II CCD'
_diffrn_measurement_method '\f and \w scans'
_diffrn_radiation_monochromator graphite
_diffrn_radiation_source 'fine-focus sealed tube'
_diffrn_radiation_type MoK\a
_diffrn_radiation_wavelength 0.71073
_diffrn_reflns_av_R_equivalents 0.0552
_diffrn_reflns_av_sigmaI/netI 0.0373
_diffrn_reflns_limit_h_max 53
_diffrn_reflns_limit_h_min -53
_diffrn_reflns_limit_k_max 10
_diffrn_reflns_limit_k_min -10
_diffrn_reflns_limit_l_max 18
_diffrn_reflns_limit_l_min -18
_diffrn_reflns_number 68658
_diffrn_reflns_theta_full 31.56
_diffrn_reflns_theta_max 31.56
_diffrn_reflns_theta_min 1.11
_exptl_absorpt_coefficient_mu 0.098
_exptl_absorpt_correction_T_max 0.9903
_exptl_absorpt_correction_T_min 0.9619
_exptl_absorpt_correction_type multi-scan
_exptl_absorpt_process_details SADABS
_exptl_crystal_colour colourless
_exptl_crystal_density_diffrn 1.340
_exptl_crystal_density_method 'not measured'
_exptl_crystal_description plate
_exptl_crystal_F_000 1432
_exptl_crystal_size_max 0.40
_exptl_crystal_size_mid 0.36
_exptl_crystal_size_min 0.10
_refine_diff_density_max 0.737
_refine_diff_density_min -0.486
_refine_diff_density_rms 0.123
_refine_ls_extinction_method none
_refine_ls_goodness_of_fit_ref 2.015
_refine_ls_hydrogen_treatment mixed
_refine_ls_matrix_type full
_refine_ls_number_parameters 494
_refine_ls_number_reflns 10990
_refine_ls_number_restraints 37
_refine_ls_restrained_S_all 2.025
_refine_ls_R_factor_all 0.1244
_refine_ls_R_factor_gt 0.0995
_refine_ls_shift/su_max 0.000
_refine_ls_shift/su_mean 0.000
_refine_ls_structure_factor_coef Fsqd
_refine_ls_weighting_details 'calc w=1/[\s^2^(Fo^2^)+(0.1000P)^2^+0.0000P] where P=(Fo^2^+2Fc^2^)/3'
_refine_ls_weighting_scheme calc
_refine_ls_wR_factor_gt 0.3006
_refine_ls_wR_factor_ref 0.3093
_reflns_number_gt 8106
_reflns_number_total 10990
_reflns_threshold_expression >2sigma(I)
_cod_data_source_file c7ce01177f2.cif
_cod_data_source_block 42Azl2H2O
_cod_depositor_comments
;
The following automatic conversions were performed:

'_symmetry_cell_setting' value 'Monoclinic' changed to 'monoclinic'
according to
/home/data/users/saulius/crontab/automatic-downloads/rss-feeds/RSC/lib/dictionaries/cif_core.dic
dictionary named 'cif_core.dic' version 2.4.2 from 2011-04-26.

Automatic conversion script
Id: cif_fix_values 4973 2017-02-22 13:04:09Z antanas 
;
_cod_original_cell_volume 3354.1(13)
_cod_original_sg_symbol_H-M P2(1)/c
_cod_database_code 7228781

loop_
_symmetry_equiv_pos_as_xyz
'x, y, z'
'-x, y+1/2, -z+1/2'
'-x, -y, -z'
'x, -y-1/2, z-1/2'

loop_
_atom_site_label
_atom_site_type_symbol
_atom_site_fract_x
_atom_site_fract_y
_atom_site_fract_z
_atom_site_U_iso_or_equiv
_atom_site_adp_type
_atom_site_occupancy
_atom_site_symmetry_multiplicity
_atom_site_calc_flag
_atom_site_refinement_flags
_atom_site_disorder_assembly
_atom_site_disorder_group
O1W O -0.00239(8) 0.1105(5) -0.2420(2) 0.0805(10) Uani 1 1 d . . .
H1A H 0.0078(14) 0.103(7) -0.302(4) 0.097 Uiso 1 1 d . . .
H1B H -0.0131(13) 0.233(9) -0.247(4) 0.097 Uiso 1 1 d . . .
O2W O 0.62365(5) 0.0886(3) 0.22916(13) 0.0368(4) Uani 1 1 d . . .
H2A H 0.6142(9) 0.104(4) 0.162(3) 0.044 Uiso 1 1 d . . .
H2B H 0.6099(9) 0.012(5) 0.252(3) 0.044 Uiso 1 1 d . . .
N11 N 0.13689(6) 0.4112(3) -0.1956(2) 0.0458(5) Uani 1 1 d . . .
C12 C 0.14013(8) 0.4297(4) -0.0898(2) 0.0494(7) Uani 1 1 d . . .
H12 H 0.1634 0.4584 -0.0577 0.059 Uiso 1 1 calc R . .
C13 C 0.11141(8) 0.4091(4) -0.0247(2) 0.0502(7) Uani 1 1 d . . .
H13 H 0.1150 0.4258 0.0503 0.060 Uiso 1 1 calc R . .
C14 C 0.07735(7) 0.3641(3) -0.0688(2) 0.0362(5) Uani 1 1 d . . .
C15 C 0.07390(8) 0.3437(4) -0.1784(2) 0.0454(6) Uani 1 1 d . . .
H15 H 0.0510 0.3142 -0.2124 0.054 Uiso 1 1 calc R . .
C16 C 0.10409(8) 0.3666(4) -0.2381(2) 0.0510(7) Uani 1 1 d . . .
H16 H 0.1014 0.3496 -0.3132 0.061 Uiso 1 1 calc R . .
C17 C 0.04673(7) 0.3410(3) 0.0048(2) 0.0389(5) Uani 1 1 d . . .
N17 N 0.01571(6) 0.2687(3) -0.03862(18) 0.0395(5) Uani 1 1 d . . .
H17 H 0.0119(9) 0.252(5) -0.102(3) 0.047 Uiso 1 1 d . . .
O17 O 0.05068(5) 0.3859(3) 0.09921(15) 0.0471(5) Uani 1 1 d . . .
N21 N -0.07032(7) 0.1592(4) 0.1567(2) 0.0547(6) Uani 1 1 d . . .
C22 C -0.07347(8) 0.1454(4) 0.0485(2) 0.0424(6) Uani 1 1 d . . .
C23 C -0.10508(8) 0.0956(4) -0.0043(2) 0.0492(7) Uani 1 1 d . . .
H23 H -0.1066 0.0854 -0.0800 0.059 Uiso 1 1 calc R . .
C24 C -0.13462(9) 0.0606(5) 0.0540(3) 0.0597(8) Uani 1 1 d . . .
H24 H -0.1571 0.0286 0.0181 0.072 Uiso 1 1 calc R . .
C25 C -0.13251(8) 0.0705(4) 0.1637(3) 0.0541(7) Uani 1 1 d . . .
H25 H -0.1529 0.0423 0.2043 0.065 Uiso 1 1 calc R . .
C26 C -0.09950(10) 0.1234(5) 0.2126(3) 0.0599(8) Uani 1 1 d . . .
H26 H -0.0976 0.1347 0.2882 0.072 Uiso 1 1 calc R . .
C27 C -0.04214(8) 0.1795(4) -0.0162(2) 0.0431(6) Uani 1 1 d . . .
H27 H -0.0437 0.1544 -0.0907 0.052 Uiso 1 1 calc R . .
N27 N -0.01254(6) 0.2435(3) 0.02796(17) 0.0390(5) Uani 1 1 d . . .
N31 N 0.48738(6) 0.3664(3) 0.23826(17) 0.0378(5) Uani 1 1 d . . .
C32 C 0.48513(7) 0.3407(4) 0.3427(2) 0.0387(5) Uani 1 1 d . . .
H32 H 0.4619 0.3236 0.3706 0.046 Uiso 1 1 calc R . .
C33 C 0.51573(7) 0.3380(3) 0.41221(19) 0.0356(5) Uani 1 1 d . . .
H33 H 0.5134 0.3212 0.4867 0.043 Uiso 1 1 calc R . .
C34 C 0.54973(6) 0.3601(3) 0.37131(17) 0.0300(4) Uani 1 1 d . . .
C35 C 0.55214(6) 0.3864(3) 0.26278(18) 0.0327(5) Uani 1 1 d . . .
H35 H 0.5751 0.4017 0.2327 0.039 Uiso 1 1 calc R . .
C36 C 0.52037(7) 0.3898(3) 0.19865(19) 0.0355(5) Uani 1 1 d . . .
H36 H 0.5219 0.4094 0.1241 0.043 Uiso 1 1 calc R . .
C37 C 0.58165(6) 0.3617(3) 0.45012(17) 0.0313(4) Uani 1 1 d . . .
N37 N 0.61382(5) 0.3085(3) 0.41184(15) 0.0309(4) Uani 1 1 d . . .
H37 H 0.6157(8) 0.265(4) 0.352(2) 0.037 Uiso 1 1 d . . .
O37 O 0.57813(5) 0.4125(3) 0.54257(13) 0.0409(4) Uani 1 1 d . . .
N41 N 0.73654(6) 0.1934(3) 0.46199(18) 0.0442(5) Uani 1 1 d . . .
C42 C 0.70698(6) 0.2460(3) 0.51342(18) 0.0331(5) Uani 1 1 d . . .
C43 C 0.70809(7) 0.2987(4) 0.62009(19) 0.0377(5) Uani 1 1 d . . .
H43 H 0.6866 0.3365 0.6528 0.045 Uiso 1 1 calc R . .
C44 C 0.74123(7) 0.2947(4) 0.6776(2) 0.0445(6) Uani 1 1 d . . .
H44 H 0.7430 0.3292 0.7508 0.053 Uiso 1 1 calc R . .
C45 C 0.77188(8) 0.2388(5) 0.6256(2) 0.0513(7) Uani 1 1 d . . .
H45 H 0.7949 0.2332 0.6632 0.062 Uiso 1 1 calc R . .
C46 C 0.76833(8) 0.1916(5) 0.5186(2) 0.0526(7) Uani 1 1 d . . .
H46 H 0.7895 0.1562 0.4837 0.063 Uiso 1 1 calc R . .
C47 C 0.67335(6) 0.2476(3) 0.44542(18) 0.0323(4) Uani 1 1 d . . .
H47 H 0.6734 0.2016 0.3745 0.039 Uiso 1 1 calc R . .
N47 N 0.64390(5) 0.3108(3) 0.48133(15) 0.0311(4) Uani 1 1 d . . .
C51 C 0.20133(7) 0.2673(5) -0.3660(2) 0.0493(7) Uani 1 1 d D . .
O51 O 0.19302(6) 0.4262(3) -0.3238(2) 0.0582(6) Uani 1 1 d D A .
H51 H 0.1761(12) 0.412(6) -0.286(4) 0.070 Uiso 1 1 d . . .
O52 O 0.18387(7) 0.1288(4) -0.3517(2) 0.0692(7) Uani 1 1 d D A .
C52A C 0.23326(9) 0.2773(5) -0.4391(3) 0.0498(8) Uani 0.886(2) 1 d PD A 1
H52A H 0.2397 0.1512 -0.4609 0.060 Uiso 0.886(2) 1 calc PR A 1
H52B H 0.2255 0.3462 -0.5045 0.060 Uiso 0.886(2) 1 calc PR A 1
C53A C 0.26664(9) 0.3679(5) -0.3879(3) 0.0459(7) Uani 0.886(2) 1 d PD A 1
H53A H 0.2859 0.3697 -0.4402 0.055 Uiso 0.886(2) 1 calc PR A 1
H53B H 0.2606 0.4970 -0.3713 0.055 Uiso 0.886(2) 1 calc PR A 1
C54A C 0.28150(9) 0.2763(5) -0.2872(2) 0.0467(7) Uani 0.886(2) 1 d PD A 1
H54A H 0.2853 0.1439 -0.3009 0.056 Uiso 0.886(2) 1 calc PR A 1
H54B H 0.2637 0.2878 -0.2310 0.056 Uiso 0.886(2) 1 calc PR A 1
C55A C 0.31774(9) 0.3645(5) -0.2484(2) 0.0438(7) Uani 0.886(2) 1 d PD A 1
H55A H 0.3365 0.3320 -0.2989 0.053 Uiso 0.886(2) 1 calc PR A 1
H55B H 0.3149 0.4997 -0.2498 0.053 Uiso 0.886(2) 1 calc PR A 1
C56A C 0.33090(10) 0.3070(6) -0.1376(3) 0.0417(9) Uani 0.886(2) 1 d PD A 1
H56A H 0.3310 0.1712 -0.1342 0.050 Uiso 0.886(2) 1 calc PR A 1
H56B H 0.3133 0.3515 -0.0863 0.050 Uiso 0.886(2) 1 calc PR A 1
C57A C 0.36858(8) 0.3768(4) -0.1025(2) 0.0351(6) Uani 0.886(2) 1 d PD A 1
H57A H 0.3694 0.5120 -0.1103 0.042 Uiso 0.886(2) 1 calc PR A 1
H57B H 0.3868 0.3231 -0.1487 0.042 Uiso 0.886(2) 1 calc PR A 1
C58A C 0.37789(7) 0.3251(4) 0.0134(2) 0.0325(5) Uani 0.886(2) 1 d PD A 1
H58A H 0.3610 0.3903 0.0593 0.039 Uiso 0.886(2) 1 calc PR A 1
H58B H 0.3737 0.1917 0.0221 0.039 Uiso 0.886(2) 1 calc PR A 1
C59A C 0.41629(15) 0.3682(19) 0.0526(3) 0.0341(12) Uani 0.886(2) 1 d PD A 1
O59A O 0.42187(6) 0.3363(3) 0.15597(16) 0.0405(5) Uani 0.886(2) 1 d PD A 1
H59A H 0.4441 0.3483 0.1732 0.049 Uiso 0.886(2) 1 calc PR A 1
O60A O 0.43963(6) 0.4236(4) -0.00478(19) 0.0460(6) Uani 0.886(2) 1 d PD A 1
C52B C 0.2390(4) 0.261(4) -0.3844(19) 0.0498(8) Uani 0.114(2) 1 d PD A 2
H52C H 0.2425 0.3229 -0.4534 0.060 Uiso 0.114(2) 1 calc PR A 2
H52D H 0.2455 0.1299 -0.3941 0.060 Uiso 0.114(2) 1 calc PR A 2
C53B C 0.2669(5) 0.343(4) -0.3018(18) 0.0459(7) Uani 0.114(2) 1 d PD A 2
H53C H 0.2629 0.4765 -0.2949 0.055 Uiso 0.114(2) 1 calc PR A 2
H53D H 0.2642 0.2852 -0.2310 0.055 Uiso 0.114(2) 1 calc PR A 2
C54B C 0.3052(4) 0.306(4) -0.3401(15) 0.0467(7) Uani 0.114(2) 1 d PD A 2
H54C H 0.3070 0.3570 -0.4128 0.056 Uiso 0.114(2) 1 calc PR A 2
H54D H 0.3091 0.1713 -0.3445 0.056 Uiso 0.114(2) 1 calc PR A 2
C55B C 0.3359(5) 0.392(3) -0.2633(14) 0.0438(7) Uani 0.114(2) 1 d PD A 2
H55C H 0.3601 0.3452 -0.2811 0.053 Uiso 0.114(2) 1 calc PR A 2
H55D H 0.3360 0.5278 -0.2708 0.053 Uiso 0.114(2) 1 calc PR A 2
C56B C 0.3276(7) 0.338(7) -0.1493(17) 0.0417(9) Uani 0.114(2) 1 d PD A 2
H56C H 0.3098 0.4302 -0.1259 0.050 Uiso 0.114(2) 1 calc PR A 2
H56D H 0.3143 0.2204 -0.1556 0.050 Uiso 0.114(2) 1 calc PR A 2
C57B C 0.3537(4) 0.316(3) -0.0603(13) 0.0351(6) Uani 0.114(2) 1 d PD A 2
H57C H 0.3561 0.1822 -0.0479 0.042 Uiso 0.114(2) 1 calc PR A 2
H57D H 0.3423 0.3673 0.0029 0.042 Uiso 0.114(2) 1 calc PR A 2
C58B C 0.3913(4) 0.391(3) -0.0581(15) 0.0325(5) Uani 0.114(2) 1 d PD A 2
H58C H 0.3899 0.5250 -0.0690 0.039 Uiso 0.114(2) 1 calc PR A 2
H58D H 0.4039 0.3378 -0.1189 0.039 Uiso 0.114(2) 1 calc PR A 2
C59B C 0.4145(9) 0.353(17) 0.045(3) 0.0341(12) Uani 0.114(2) 1 d PD A 2
O59B O 0.4041(5) 0.307(3) 0.1410(12) 0.0405(5) Uani 0.114(2) 1 d PD A 2
H59B H 0.4221 0.3117 0.1851 0.049 Uiso 0.114(2) 1 calc PR A 2
O60B O 0.4462(5) 0.399(3) 0.0354(15) 0.0460(6) Uani 0.114(2) 1 d PD A 2

loop_
_atom_site_aniso_label
_atom_site_aniso_U_11
_atom_site_aniso_U_22
_atom_site_aniso_U_33
_atom_site_aniso_U_23
_atom_site_aniso_U_13
_atom_site_aniso_U_12
O1W 0.0683(17) 0.120(3) 0.0534(14) -0.0258(16) 0.0062(12) -0.0344(16)
O2W 0.0449(10) 0.0398(10) 0.0253(7) -0.0022(7) -0.0011(6) 0.0028(7)
N11 0.0436(12) 0.0402(12) 0.0533(13) -0.0016(10) -0.0014(9) -0.0048(9)
C12 0.0425(14) 0.0533(17) 0.0513(15) 0.0040(13) -0.0068(11) -0.0108(12)
C13 0.0526(16) 0.0534(17) 0.0432(14) 0.0102(13) -0.0116(11) -0.0104(13)
C14 0.0416(13) 0.0282(11) 0.0379(12) 0.0021(9) -0.0053(9) 0.0003(9)
C15 0.0429(14) 0.0516(16) 0.0409(13) -0.0076(12) -0.0043(10) -0.0010(11)
C16 0.0503(16) 0.0577(18) 0.0445(14) -0.0119(13) -0.0013(11) -0.0040(13)
C17 0.0440(13) 0.0321(12) 0.0399(12) 0.0043(10) -0.0056(10) 0.0020(9)
N17 0.0422(11) 0.0396(12) 0.0362(10) 0.0029(9) -0.0021(8) -0.0014(9)
O17 0.0481(11) 0.0562(12) 0.0363(9) -0.0006(8) -0.0040(7) -0.0018(9)
N21 0.0533(15) 0.0576(16) 0.0524(14) 0.0012(12) -0.0042(11) 0.0014(11)
C22 0.0483(14) 0.0293(12) 0.0488(14) 0.0000(11) -0.0029(11) -0.0014(10)
C23 0.0544(16) 0.0450(15) 0.0472(15) -0.0029(12) -0.0051(12) -0.0100(12)
C24 0.0552(18) 0.0452(16) 0.077(2) 0.0007(16) -0.0135(15) -0.0082(13)
C25 0.0470(16) 0.0448(16) 0.071(2) 0.0141(15) 0.0101(13) 0.0043(12)
C26 0.065(2) 0.065(2) 0.0503(17) 0.0119(15) 0.0018(14) 0.0090(16)
C27 0.0505(15) 0.0372(13) 0.0414(13) -0.0005(11) -0.0006(10) -0.0035(11)
N27 0.0431(11) 0.0328(11) 0.0407(11) 0.0027(9) -0.0009(8) 0.0000(8)
N31 0.0400(11) 0.0337(10) 0.0389(10) 0.0007(9) -0.0064(8) 0.0026(8)
C32 0.0329(11) 0.0431(14) 0.0400(12) 0.0040(11) 0.0005(9) -0.0015(9)
C33 0.0385(12) 0.0383(12) 0.0299(10) 0.0036(9) 0.0012(8) 0.0012(9)
C34 0.0364(11) 0.0279(10) 0.0256(9) -0.0013(8) -0.0004(8) 0.0002(8)
C35 0.0367(11) 0.0344(11) 0.0270(9) 0.0004(9) 0.0020(8) -0.0003(9)
C36 0.0449(13) 0.0334(12) 0.0278(10) -0.0008(9) -0.0025(8) 0.0037(9)
C37 0.0342(11) 0.0337(11) 0.0259(9) -0.0013(8) -0.0003(7) 0.0019(8)
N37 0.0336(9) 0.0341(10) 0.0246(8) -0.0036(7) -0.0009(7) 0.0015(7)
O37 0.0420(9) 0.0550(11) 0.0254(7) -0.0074(7) -0.0007(6) 0.0071(8)
N41 0.0362(11) 0.0543(14) 0.0417(11) -0.0029(10) -0.0003(8) 0.0041(9)
C42 0.0343(11) 0.0321(11) 0.0328(10) 0.0018(9) 0.0004(8) 0.0002(9)
C43 0.0377(12) 0.0412(13) 0.0339(11) 0.0012(10) -0.0004(8) -0.0022(10)
C44 0.0464(14) 0.0503(16) 0.0360(12) -0.0018(11) -0.0060(10) -0.0024(12)
C45 0.0371(13) 0.0679(19) 0.0479(15) 0.0003(14) -0.0077(10) -0.0015(13)
C46 0.0344(13) 0.072(2) 0.0510(15) 0.0002(15) 0.0007(11) 0.0050(13)
C47 0.0366(11) 0.0313(11) 0.0290(10) -0.0001(9) 0.0003(8) -0.0016(9)
N47 0.0334(9) 0.0301(10) 0.0295(8) 0.0004(7) -0.0021(7) 0.0001(7)
C51 0.0394(14) 0.0577(18) 0.0495(15) -0.0048(13) -0.0111(11) 0.0000(12)
O51 0.0540(13) 0.0559(13) 0.0655(14) -0.0021(11) 0.0096(10) 0.0003(10)
O52 0.0631(15) 0.0691(16) 0.0759(17) -0.0147(13) 0.0089(12) -0.0161(12)
C52A 0.0495(17) 0.065(2) 0.0349(15) -0.0024(15) 0.0010(12) 0.0072(15)
C53A 0.0474(17) 0.0475(17) 0.0435(15) 0.0022(13) 0.0069(12) -0.0001(13)
C54A 0.0448(17) 0.0536(19) 0.0414(15) -0.0013(14) 0.0000(12) -0.0010(14)
C55A 0.0465(17) 0.0470(16) 0.0375(14) -0.0025(12) 0.0001(12) 0.0018(14)
C56A 0.0438(15) 0.034(2) 0.0455(15) -0.0051(13) -0.0106(11) 0.0088(13)
C57A 0.0443(14) 0.0315(13) 0.0297(12) -0.0032(10) 0.0034(10) 0.0026(10)
C58A 0.0355(12) 0.0278(12) 0.0339(12) 0.0005(10) -0.0018(9) 0.0029(9)
C59A 0.0388(13) 0.031(3) 0.0328(13) -0.0051(19) 0.0014(9) 0.0022(11)
O59A 0.0310(10) 0.0531(13) 0.0368(10) 0.0091(9) -0.0043(8) -0.0008(9)
O60A 0.0463(12) 0.0582(14) 0.0338(11) -0.0043(11) 0.0056(9) -0.0081(10)
C52B 0.0495(17) 0.065(2) 0.0349(15) -0.0024(15) 0.0010(12) 0.0072(15)
C53B 0.0474(17) 0.0475(17) 0.0435(15) 0.0022(13) 0.0069(12) -0.0001(13)
C54B 0.0448(17) 0.0536(19) 0.0414(15) -0.0013(14) 0.0000(12) -0.0010(14)
C55B 0.0465(17) 0.0470(16) 0.0375(14) -0.0025(12) 0.0001(12) 0.0018(14)
C56B 0.0438(15) 0.034(2) 0.0455(15) -0.0051(13) -0.0106(11) 0.0088(13)
C57B 0.0443(14) 0.0315(13) 0.0297(12) -0.0032(10) 0.0034(10) 0.0026(10)
C58B 0.0355(12) 0.0278(12) 0.0339(12) 0.0005(10) -0.0018(9) 0.0029(9)
C59B 0.0388(13) 0.031(3) 0.0328(13) -0.0051(19) 0.0014(9) 0.0022(11)
O59B 0.0310(10) 0.0531(13) 0.0368(10) 0.0091(9) -0.0043(8) -0.0008(9)
O60B 0.0463(12) 0.0582(14) 0.0338(11) -0.0043(11) 0.0056(9) -0.0081(10)

loop_
_atom_type_symbol
_atom_type_description
_atom_type_scat_dispersion_real
_atom_type_scat_dispersion_imag
_atom_type_scat_source
C C 0.0033 0.0016 'International Tables Vol C Tables 4.2.6.8 and 6.1.1.4'
H H 0.0000 0.0000 'International Tables Vol C Tables 4.2.6.8 and 6.1.1.4'
N N 0.0061 0.0033 'International Tables Vol C Tables 4.2.6.8 and 6.1.1.4'
O O 0.0106 0.0060 'International Tables Vol C Tables 4.2.6.8 and 6.1.1.4'

loop_
_geom_angle_atom_site_label_1
_geom_angle_atom_site_label_2
_geom_angle_atom_site_label_3
_geom_angle
H1A O1W H1B 102(5)
H2A O2W H2B 101(3)
C12 N11 C16 117.0(3)
N11 C12 C13 123.2(3)
N11 C12 H12 118.4
C13 C12 H12 118.4
C12 C13 C14 119.8(3)
C12 C13 H13 120.1
C14 C13 H13 120.1
C15 C14 C13 117.2(3)
C15 C14 C17 124.5(2)
C13 C14 C17 118.3(2)
C14 C15 C16 119.4(2)
C14 C15 H15 120.3
C16 C15 H15 120.3
N11 C16 C15 123.4(3)
N11 C16 H16 118.3
C15 C16 H16 118.3
O17 C17 N17 123.3(3)
O17 C17 C14 120.4(2)
N17 C17 C14 116.3(2)
C17 N17 N27 117.2(2)
C17 N17 H17 124(2)
N27 N17 H17 118(2)
C26 N21 C22 118.6(3)
C23 C22 N21 122.2(3)
C23 C22 C27 117.0(3)
N21 C22 C27 120.7(2)
C22 C23 C24 118.3(3)
C22 C23 H23 120.8
C24 C23 H23 120.8
C23 C24 C25 121.4(3)
C23 C24 H24 119.3
C25 C24 H24 119.3
C24 C25 C26 117.4(3)
C24 C25 H25 121.3
C26 C25 H25 121.3
N21 C26 C25 122.1(3)
N21 C26 H26 119.0
C25 C26 H26 119.0
N27 C27 C22 119.8(3)
N27 C27 H27 120.1
C22 C27 H27 120.1
C27 N27 N17 115.9(2)
C32 N31 C36 119.0(2)
N31 C32 C33 122.0(2)
N31 C32 H32 119.0
C33 C32 H32 119.0
C34 C33 C32 119.0(2)
C34 C33 H33 120.5
C32 C33 H33 120.5
C35 C34 C33 119.1(2)
C35 C34 C37 124.1(2)
C33 C34 C37 116.75(19)
C34 C35 C36 118.6(2)
C34 C35 H35 120.7
C36 C35 H35 120.7
N31 C36 C35 122.3(2)
N31 C36 H36 118.9
C35 C36 H36 118.9
O37 C37 N37 123.8(2)
O37 C37 C34 120.5(2)
N37 C37 C34 115.73(19)
C37 N37 N47 117.51(18)
C37 N37 H37 123(2)
N47 N37 H37 119(2)
C46 N41 C42 117.0(2)
N41 C42 C43 123.7(2)
N41 C42 C47 113.7(2)
C43 C42 C47 122.6(2)
C44 C43 C42 118.4(2)
C44 C43 H43 120.8
C42 C43 H43 120.8
C43 C44 C45 118.4(2)
C43 C44 H44 120.8
C45 C44 H44 120.8
C46 C45 C44 119.2(2)
C46 C45 H45 120.4
C44 C45 H45 120.4
N41 C46 C45 123.3(3)
N41 C46 H46 118.4
C45 C46 H46 118.4
N47 C47 C42 120.2(2)
N47 C47 H47 119.9
C42 C47 H47 119.9
C47 N47 N37 116.23(19)
O52 C51 O51 122.4(3)
O52 C51 C52B 121.6(13)
O51 C51 C52B 110.2(12)
O52 C51 C52A 123.8(3)
O51 C51 C52A 113.6(3)
C52B C51 C52A 27.8(10)
C51 O51 H51 109(3)
C53A C52A C51 113.6(3)
C53A C52A H52A 108.8
C51 C52A H52A 108.8
C53A C52A H52B 108.8
C51 C52A H52B 108.8
H52A C52A H52B 107.7
C54A C53A C52A 114.5(3)
C54A C53A H53A 108.6
C52A C53A H53A 108.6
C54A C53A H53B 108.6
C52A C53A H53B 108.6
H53A C53A H53B 107.6
C53A C54A C55A 110.6(3)
C53A C54A H54A 109.5
C55A C54A H54A 109.5
C53A C54A H54B 109.5
C55A C54A H54B 109.5
H54A C54A H54B 108.1
C56A C55A C54A 114.1(3)
C56A C55A H55A 108.7
C54A C55A H55A 108.7
C56A C55A H55B 108.7
C54A C55A H55B 108.7
H55A C55A H55B 107.6
C55A C56A C57A 114.8(3)
C55A C56A H56A 108.6
C57A C56A H56A 108.6
C55A C56A H56B 108.6
C57A C56A H56B 108.6
H56A C56A H56B 107.6
C56A C57A C58A 110.5(3)
C56A C57A H57A 109.5
C58A C57A H57A 109.5
C56A C57A H57B 109.5
C58A C57A H57B 109.5
H57A C57A H57B 108.1
C59A C58A C57A 114.9(3)
C59A C58A H58A 108.5
C57A C58A H58A 108.5
C59A C58A H58B 108.5
C57A C58A H58B 108.5
H58A C58A H58B 107.5
O60A C59A O59A 124.0(3)
O60A C59A C58A 123.8(3)
O59A C59A C58A 112.2(3)
C59A O59A H59A 109.5
C51 C52B C53B 120.0(16)
C51 C52B H52C 107.3
C53B C52B H52C 107.3
C51 C52B H52D 107.3
C53B C52B H52D 107.3
H52C C52B H52D 106.9
C54B C53B C52B 108.1(13)
C54B C53B H53C 110.1
C52B C53B H53C 110.1
C54B C53B H53D 110.1
C52B C53B H53D 110.1
H53C C53B H53D 108.4
C53B C54B C55B 112.2(14)
C53B C54B H54C 109.2
C55B C54B H54C 109.2
C53B C54B H54D 109.2
C55B C54B H54D 109.2
H54C C54B H54D 107.9
C56B C55B C54B 107.2(14)
C56B C55B H55C 110.3
C54B C55B H55C 110.3
C56B C55B H55D 110.3
C54B C55B H55D 110.3
H55C C55B H55D 108.5
C57B C56B C55B 126.4(18)
C57B C56B H56C 105.7
C55B C56B H56C 105.7
C57B C56B H56D 105.7
C55B C56B H56D 105.7
H56C C56B H56D 106.2
C56B C57B C58B 123.8(15)
C56B C57B H57C 106.4
C58B C57B H57C 106.4
C56B C57B H57D 106.4
C58B C57B H57D 106.4
H57C C57B H57D 106.5
C57B C58B C59B 115.2(15)
C57B C58B H58C 108.5
C59B C58B H58C 108.5
C57B C58B H58D 108.5
C59B C58B H58D 108.5
H58C C58B H58D 107.5
O60B C59B O59B 118.6(18)
O60B C59B C58B 110.9(19)
O59B C59B C58B 130(2)
C59B O59B H59B 109.5

loop_
_geom_bond_atom_site_label_1
_geom_bond_atom_site_label_2
_geom_bond_distance
O1W H1A 0.87(5)
O1W H1B 0.97(6)
O2W H2A 0.90(3)
O2W H2B 0.82(3)
N11 C12 1.331(4)
N11 C16 1.334(4)
C12 C13 1.377(4)
C12 H12 0.9500
C13 C14 1.383(4)
C13 H13 0.9500
C14 C15 1.381(4)
C14 C17 1.502(4)
C15 C16 1.381(4)
C15 H15 0.9500
C16 H16 0.9500
C17 O17 1.228(3)
C17 N17 1.346(3)
N17 N27 1.379(3)
N17 H17 0.81(4)
N21 C26 1.338(4)
N21 C22 1.360(4)
C22 C23 1.357(4)
C22 C27 1.465(4)
C23 C24 1.365(5)
C23 H23 0.9500
C24 C25 1.374(5)
C24 H24 0.9500
C25 C26 1.387(5)
C25 H25 0.9500
C26 H26 0.9500
C27 N27 1.284(3)
C27 H27 0.9500
N31 C32 1.329(3)
N31 C36 1.346(3)
C32 C33 1.388(3)
C32 H32 0.9500
C33 C34 1.386(3)
C33 H33 0.9500
C34 C35 1.381(3)
C34 C37 1.495(3)
C35 C36 1.384(3)
C35 H35 0.9500
C36 H36 0.9500
C37 O37 1.230(3)
C37 N37 1.357(3)
N37 N47 1.373(2)
N37 H37 0.82(3)
N41 C46 1.336(3)
N41 C42 1.349(3)
C42 C43 1.389(3)
C42 C47 1.466(3)
C43 C44 1.385(3)
C43 H43 0.9500
C44 C45 1.392(4)
C44 H44 0.9500
C45 C46 1.384(4)
C45 H45 0.9500
C46 H46 0.9500
C47 N47 1.280(3)
C47 H47 0.9500
C51 O52 1.214(4)
C51 O51 1.314(4)
C51 C52B 1.419(15)
C51 C52A 1.529(4)
O51 H51 0.81(4)
C52A C53A 1.508(5)
C52A H52A 0.9900
C52A H52B 0.9900
C53A C54A 1.505(5)
C53A H53A 0.9900
C53A H53B 0.9900
C54A C55A 1.537(4)
C54A H54A 0.9900
C54A H54B 0.9900
C55A C56A 1.505(4)
C55A H55A 0.9900
C55A H55B 0.9900
C56A C57A 1.521(5)
C56A H56A 0.9900
C56A H56B 0.9900
C57A C58A 1.523(4)
C57A H57A 0.9900
C57A H57B 0.9900
C58A C59A 1.505(4)
C58A H58A 0.9900
C58A H58B 0.9900
C59A O60A 1.217(4)
C59A O59A 1.321(4)
O59A H59A 0.8400
C52B C53B 1.541(17)
C52B H52C 0.9900
C52B H52D 0.9900
C53B C54B 1.535(17)
C53B H53C 0.9900
C53B H53D 0.9900
C54B C55B 1.578(16)
C54B H54C 0.9900
C54B H54D 0.9900
C55B C56B 1.529(18)
C55B H55C 0.9900
C55B H55D 0.9900
C56B C57B 1.444(15)
C56B H56C 0.9900
C56B H56D 0.9900
C57B C58B 1.486(16)
C57B H57C 0.9900
C57B H57D 0.9900
C58B C59B 1.536(18)
C58B H58C 0.9900
C58B H58D 0.9900
C59B O60B 1.229(15)
C59B O59B 1.323(16)
O59B H59B 0.8400

loop_
_geom_hbond_atom_site_label_D
_geom_hbond_atom_site_label_H
_geom_hbond_atom_site_label_A
_geom_hbond_distance_DH
_geom_hbond_distance_HA
_geom_hbond_distance_DA
_geom_hbond_angle_DHA
_geom_hbond_site_symmetry_A
N17 H17 O1W 0.81(4) 2.08(4) 2.844(4) 158(3) .
N37 H37 O2W 0.82(3) 2.03(3) 2.832(3) 163(3) .
O51 H51 N11 0.81(4) 1.88(4) 2.685(4) 173(4) .
O59A H59A N31 0.84 1.76 2.582(3) 167.2 .
O59B H59B N31 0.84 2.49 3.267(18) 153.9 .
O1W H1A O17 0.87(5) 2.05(5) 2.860(4) 155(5) 4_565
O1W H1B N21 0.97(6) 2.50(5) 3.216(5) 130(4) 4_565
O2W H2A O37 0.90(3) 1.95(3) 2.805(2) 157(3) 4_565
O2W H2B O59A 0.82(3) 2.11(4) 2.916(3) 168(3) 2_645

loop_
_geom_torsion_atom_site_label_1
_geom_torsion_atom_site_label_2
_geom_torsion_atom_site_label_3
_geom_torsion_atom_site_label_4
_geom_torsion
C16 N11 C12 C13 -1.6(5)
N11 C12 C13 C14 1.2(5)
C12 C13 C14 C15 -0.7(4)
C12 C13 C14 C17 179.4(3)
C13 C14 C15 C16 0.7(4)
C17 C14 C15 C16 -179.4(3)
C12 N11 C16 C15 1.6(5)
C14 C15 C16 N11 -1.3(5)
C15 C14 C17 O17 -169.9(3)
C13 C14 C17 O17 10.0(4)
C15 C14 C17 N17 10.5(4)
C13 C14 C17 N17 -169.6(2)
O17 C17 N17 N27 -0.6(4)
C14 C17 N17 N27 179.0(2)
C26 N21 C22 C23 -0.4(4)
C26 N21 C22 C27 -178.8(3)
N21 C22 C23 C24 0.7(5)
C27 C22 C23 C24 179.2(3)
C22 C23 C24 C25 -1.6(5)
C23 C24 C25 C26 2.1(5)
C22 N21 C26 C25 0.9(5)
C24 C25 C26 N21 -1.7(5)
C23 C22 C27 N27 173.5(3)
N21 C22 C27 N27 -8.1(4)
C22 C27 N27 N17 179.0(2)
C17 N17 N27 C27 178.0(2)
C36 N31 C32 C33 0.3(4)
N31 C32 C33 C34 -1.0(4)
C32 C33 C34 C35 0.7(3)
C32 C33 C34 C37 178.2(2)
C33 C34 C35 C36 0.1(3)
C37 C34 C35 C36 -177.2(2)
C32 N31 C36 C35 0.6(4)
C34 C35 C36 N31 -0.8(4)
C35 C34 C37 O37 149.9(2)
C33 C34 C37 O37 -27.4(3)
C35 C34 C37 N37 -28.6(3)
C33 C34 C37 N37 154.0(2)
O37 C37 N37 N47 0.5(3)
C34 C37 N37 N47 179.02(19)
C46 N41 C42 C43 0.5(4)
C46 N41 C42 C47 178.9(2)
N41 C42 C43 C44 -0.9(4)
C47 C42 C43 C44 -179.2(2)
C42 C43 C44 C45 0.3(4)
C43 C44 C45 C46 0.8(5)
C42 N41 C46 C45 0.6(5)
C44 C45 C46 N41 -1.3(5)
N41 C42 C47 N47 -173.6(2)
C43 C42 C47 N47 4.9(4)
C42 C47 N47 N37 179.4(2)
C37 N37 N47 C47 175.2(2)
O52 C51 C52A C53A -131.4(3)
O51 C51 C52A C53A 52.1(4)
C52B C51 C52A C53A -37(3)
C51 C52A C53A C54A 58.7(4)
C52A C53A C54A C55A 173.5(3)
C53A C54A C55A C56A 168.8(3)
C54A C55A C56A C57A 173.8(3)
C55A C56A C57A C58A 175.1(3)
C56A C57A C58A C59A 173.2(7)
C57A C58A C59A O60A -6.8(15)
C57A C58A C59A O59A 174.1(7)
O52 C51 C52B C53B -114(2)
O51 C51 C52B C53B 40(3)
C52A C51 C52B C53B 142(5)
C51 C52B C53B C54B 177(2)
C52B C53B C54B C55B 177(2)
C53B C54B C55B C56B 48(3)
C54B C55B C56B C57B 152(4)
C55B C56B C57B C58B 17(6)
C56B C57B C58B C59B 179(6)
C57B C58B C59B O60B 172(6)
C57B C58B C59B O59B -19(14)
